data_7706138
loop_
_publ_author_name
'Kobylarczyk, Jedrzej'
'Liberka, Michal'
'Stanek, Jan J.'
'Sieklucka, Barbara'
'Podgajny, Robert'

_publ_section_title
;
 Tuning of the phase transition between site selective SCO and
 intermetallic ET in trimetallic magnetic cyanido-bridged clusters.
;
_journal_issue 47
_journal_name_full 'Dalton transactions (Cambridge, England : 2003)'
_journal_page_first 17321
_journal_page_last 17330
_journal_paper_doi 10.1039/d0dt03340e
_journal_volume 49
_journal_year 2020
_chemical_formula_moiety 'C72 H96 Fe9 N48 O24 Re5 W1, 10(C H3 O H)'
_chemical_formula_sum 'C82 H136 Fe9 N48 O34 Re3 W3'
_chemical_formula_weight 3951.18
_space_group_crystal_system monoclinic
_space_group_IT_number 15
_space_group_name_Hall '-C 2yc'
_space_group_name_H-M_alt 'C 1 2/c 1'
_atom_sites_solution_hydrogens mixed
_atom_sites_solution_primary dual
_audit_creation_date 2020-10-23
_audit_creation_method
;
Olex2 1.3
(compiled 2020.07.31 svn.rc2a77460 for OlexSys, GUI svn.r6145)
;
_audit_update_record
;
2020-10-23 deposited with the CCDC.	2020-11-02 downloaded from the CCDC.
;
_cell_angle_alpha 90
_cell_angle_beta 114.1560(10)
_cell_angle_gamma 90
_cell_formula_units_Z 4
_cell_length_a 28.6800(14)
_cell_length_b 18.9812(10)
_cell_length_c 32.211(2)
_cell_measurement_reflns_used 9843
_cell_measurement_temperature 100
_cell_measurement_theta_max 25.36
_cell_measurement_theta_min 2.57
_cell_volume 15999.6(15)
_computing_cell_refinement 'SAINT V8.40A (Bruker Nano, Inc., 2019)'
_computing_data_collection 'Bruker APEX3 Bruker-AXS'
_computing_data_reduction 'SAINT V8.40A (Bruker Nano, Inc., 2019)'
_computing_molecular_graphics 'Olex2 1.3 (Dolomanov et al., 2009)'
_computing_publication_material 'Olex2 1.3 (Dolomanov et al., 2009)'
_computing_structure_refinement 'SHELXL 2018/3 (Sheldrick, 2015)'
_computing_structure_solution 'SHELXT 2014/5 (Sheldrick, 2014)'
_diffrn_ambient_temperature 100
_diffrn_measured_fraction_theta_full 0.999
_diffrn_measured_fraction_theta_max 0.999
_diffrn_measurement_device_type 'Bruker APEX-II CCD'
_diffrn_measurement_method '\f and \w scans'
_diffrn_radiation_type MoK\a
_diffrn_radiation_wavelength 0.71073
_diffrn_reflns_av_R_equivalents 0.0687
_diffrn_reflns_av_unetI/netI 0.0359
_diffrn_reflns_Laue_measured_fraction_full 0.999
_diffrn_reflns_Laue_measured_fraction_max 0.999
_diffrn_reflns_limit_h_max 34
_diffrn_reflns_limit_h_min -34
_diffrn_reflns_limit_k_max 22
_diffrn_reflns_limit_k_min -22
_diffrn_reflns_limit_l_max 38
_diffrn_reflns_limit_l_min -38
_diffrn_reflns_number 98263
_diffrn_reflns_point_group_measured_fraction_full 0.999
_diffrn_reflns_point_group_measured_fraction_max 0.999
_diffrn_reflns_theta_full 25.027
_diffrn_reflns_theta_max 25.027
_diffrn_reflns_theta_min 2.400
_diffrn_source_current 22.0
_diffrn_source_power 0.99
_diffrn_source_voltage 45.0
_diffrn_standards_number 0
_exptl_absorpt_coefficient_mu 5.265
_exptl_absorpt_correction_T_max 0.7452
_exptl_absorpt_correction_T_min 0.4347
_exptl_absorpt_correction_type multi-scan
_exptl_absorpt_process_details
'SADABS-2016/2 (Bruker,2016/2) was used for absorption correction. wR2(int) was 0.1259 before and 0.0585 after correction. The Ratio of minimum to maximum transmission is 0.5833. The \l/2 correction factor is Not present.'
_exptl_crystal_colour green
_exptl_crystal_colour_primary green
_exptl_crystal_density_diffrn 1.640
_exptl_crystal_description block
_exptl_crystal_F_000 7668
_exptl_crystal_size_max 0.32
_exptl_crystal_size_mid 0.21
_exptl_crystal_size_min 0.11
_refine_diff_density_max 1.915
_refine_diff_density_min -1.578
_refine_diff_density_rms 0.153
_refine_ls_extinction_method none
_refine_ls_goodness_of_fit_ref 1.047
_refine_ls_hydrogen_treatment mixed
_refine_ls_matrix_type full
_refine_ls_number_parameters 927
_refine_ls_number_reflns 14136
_refine_ls_number_restraints 180
_refine_ls_restrained_S_all 1.060
_refine_ls_R_factor_all 0.0609
_refine_ls_R_factor_gt 0.0402
_refine_ls_shift/su_max 0.002
_refine_ls_shift/su_mean 0.000
_refine_ls_structure_factor_coef Fsqd
_refine_ls_weighting_details 'w=1/[\s^2^(Fo^2^)+(0.0399P)^2^+264.2964P] where P=(Fo^2^+2Fc^2^)/3'
_refine_ls_weighting_scheme calc
_refine_ls_wR_factor_gt 0.0934
_refine_ls_wR_factor_ref 0.1040
_reflns_Friedel_coverage 0.000
_reflns_number_gt 11089
_reflns_number_total 14136
_reflns_threshold_expression 'I > 2\s(I)'
_cod_data_source_file d0dt03340e2.cif
_cod_data_source_block 3LT
_cod_original_cell_volume 15999.7(16)
_cod_database_code 7706138
_shelx_shelxl_version_number 2018/3
_shelx_space_group_comment
;
The symmetry employed for this shelxl refinement is uniquely defined
by the following loop, which should always be used as a source of
symmetry information in preference to the above space-group names.
They are only intended as comments.
;
_shelx_estimated_absorpt_t_max 0.595
_shelx_estimated_absorpt_t_min 0.284
_olex2_refinement_description
;
1. Fixed Uiso
 At 1.5 times of:
  All C(H,H) groups, All C(H,H,H) groups, All O(H) groups, All O(H,H) groups
2. Shared sites
{Re3, W3}
{Re1, W1}
{Re2, W2}
3. Restrained distances
 O4S-C4S
 1.4 with sigma of 0.02
 C9M-O9M
 1.4 with sigma of 0.01
 C9N-O9M
 1.4 with sigma of 0.01
 C2S-O2S
 1.4 with sigma of 0.02
 C11S-O11S
 1.4 with sigma of 0.02
 C14S-O14S
 1.4 with sigma of 0.02
 O7S-C7S
 1.4 with sigma of 0.02
 O12S-C12S
 1.4 with sigma of 0.02
 O2S-C2S
 1.4 with sigma of 0.02
 O9S-C9S
 1.4 with sigma of 0.02
 O6S-C6S
 1.4 with sigma of 0.02
 C1S-O1S
 1.4 with sigma of 0.02
 O5S-C5S
 1.4 with sigma of 0.02
 O13S-C13S
 1.4 with sigma of 0.02
 C10S-O10S
 1.4 with sigma of 0.02
 C8S-O8S
 1.4 with sigma of 0.02
 C3S-O3S
 1.4 with sigma of 0.02
 H4M-O4M
 0.85 with sigma of 0.02
 O3M-H3M
 0.87 with sigma of 0.01
 H7M-O7M
 0.85 with sigma of 0.02
 O2M-H2M
 0.87 with sigma of 0.01
 O1M-H1M
 0.87 with sigma of 0.01
 O4M-H4MA
 0.87 with sigma of 0.01
 O6M-H6M
 0.87 with sigma of 0.01
 O10M-H10M
 0.87 with sigma of 0.01
 O11M-H11M
 0.87 with sigma of 0.01
 C4M-O4M
 1.4 with sigma of 0.02
 O8M-H8M
 0.87 with sigma of 0.01
 O7M-H7MA
 0.87 with sigma of 0.01
 C12M-O12M
 1.4 with sigma of 0.02
 O5M-H5M
 0.87 with sigma of 0.01
 C12N-O12M
 1.42 with sigma of 0.01
 O12M-H12A
 0.87 with sigma of 0.01
 O12M-H12M
 0.87 with sigma of 0.01
 O9M-H9MA
 0.87 with sigma of 0.01
 O9M-H9M
 0.87 with sigma of 0.01
 H4M-Fe3
 2.67 with sigma of 0.04
 H4M-C4M
 1.87 with sigma of 0.04
 H7M-Fe4
 2.67 with sigma of 0.04
 H7M-C7M
 1.87 with sigma of 0.04
 C3M-H3M
 1.898753 with sigma of 0.02
 Fe2-H3M
 2.684541 with sigma of 0.02
 C2M-H2M
 1.935606 with sigma of 0.02
 Fe2-H2M
 2.737916 with sigma of 0.02
 C1M-H1M
 1.941766 with sigma of 0.02
 Fe2-H1M
 2.75987 with sigma of 0.02
 C4N-H4MA
 1.979831 with sigma of 0.02
 Fe3-H4MA
 2.749781 with sigma of 0.02
 C6M-H6M
 1.876725 with sigma of 0.02
 Fe3-H6M
 2.654226 with sigma of 0.02
 C10M-H10M
 1.889782 with sigma of 0.02
 C11M-H11M
 1.880301 with sigma of 0.02
 C8M-H8M
 1.911491 with sigma of 0.02
 C7N-H7MA
 1.898474 with sigma of 0.02
 Fe4-H8M
 2.693449 with sigma of 0.02
 Fe4-H7MA
 2.770857 with sigma of 0.02
 Fe5-H10M
 2.700332 with sigma of 0.02
 Fe5-H11M
 2.721432 with sigma of 0.02
 Fe3-H5M
 2.684567 with sigma of 0.02
 C5M-H5M
 1.864031 with sigma of 0.02
 C12M-H12M
 1.883862 with sigma of 0.02
 C12N-H12A
 1.884596 with sigma of 0.02
 Fe5-H12M
 2.674618 with sigma of 0.02
 Fe5-H12A
 2.579245 with sigma of 0.02
 Fe4-H9MA
 2.687144 with sigma of 0.02
 Fe4-H9M
 2.807262 with sigma of 0.02
 C9N-H9MA
 1.888401 with sigma of 0.02
 C9M-H9M
 1.894569 with sigma of 0.02
4. Rigid bond restraints
 O9M, C9N
 with sigma for 1-2 distances of 0.01 and sigma for 1-3 distances of 0.01
 O12M, C12M, C12N
 with sigma for 1-2 distances of 0.01 and sigma for 1-3 distances of 0.01
 O5M, C5M
 with sigma for 1-2 distances of 0.01 and sigma for 1-3 distances of 0.01
5. Uiso/Uaniso restraints and constraints
O9M \\sim C9M \\sim C9N: within 3A with sigma of 0.01 and sigma for terminal
atoms of 0.02 within 3A
N8 \\sim C8: within 1.7A with sigma of 0.01 and sigma for terminal atoms of
0.01 within 1.7A
N7 \\sim C7: within 1.7A with sigma of 0.01 and sigma for terminal atoms of
0.01 within 1.7A
O6M \\sim C6M: within 1.7A with sigma of 0.01 and sigma for terminal atoms of
0.01 within 1.7A
O4M \\sim C4M: within 3A with sigma of 0.01 and sigma for terminal atoms of
0.02 within 3A
O12M \\sim C12M \\sim C12N: within 1.7A with sigma of 0.01 and sigma for
terminal atoms of 0.01 within 1.7A
O5M \\sim C5M: within 3A with sigma of 0.01 and sigma for terminal atoms of
0.01 within 3A
Uanis(N8) \\sim Ueq, Uanis(C8) \\sim Ueq: with sigma of 0.01 and sigma for
terminal atoms of 0.2
Uanis(C7) \\sim Ueq, Uanis(N7) \\sim Ueq: with sigma of 0.01 and sigma for
terminal atoms of 0.2
Uanis(C7M) \\sim Ueq: with sigma of 0.1 and sigma for terminal atoms of 0.05
Uanis(C12M) \\sim Ueq, Uanis(C12N) \\sim Ueq: with sigma of 0.01 and sigma for
terminal atoms of 0.2
Uanis(Re3) = Uanis(W3)
Uanis(Re1) = Uanis(W1)
Uanis(Re2) = Uanis(W2)
Uanis(W3) = Uanis(Re3)
Uanis(W1) = Uanis(Re1)
Uanis(W2) = Uanis(Re2)
6. Others
 Fixed Sof: Re1(0.5) Re2(0.5) Re3(0.5) W1(0.5) W2(0.5) W3(0.5) H4MA(0.35)
 H7MA(0.5) H9M(0.6) H9MA(0.4) H12M(0.5) H12A(0.5) C4M(0.65) H4MB(0.65)
 H4MC(0.65) H4MD(0.65) C7M(0.5) H7MB(0.5) H7MC(0.5) H7MD(0.5) C9M(0.6)
 H9MB(0.6) H9MC(0.6) H9MD(0.6) C12M(0.5) H12B(0.5) H12C(0.5) H12D(0.5)
 C4N(0.35) H4NA(0.35) H4NB(0.35) H4NC(0.35) C7N(0.5) H7NA(0.5) H7NB(0.5)
 H7NC(0.5) C9N(0.4) H9NA(0.4) H9NB(0.4) H9NC(0.4) C12N(0.5) H12E(0.5) H12F(0.5)
 H12G(0.5) O1S(0.25) C1S(0.25) O2S(0.25) C2S(0.25) O3S(0.25) C3S(0.25)
 H4M(0.65) H7M(0.5) O4S(0.5) C4S(0.5) O5S(0.25) C5S(0.25) O6S(0.25) C6S(0.25)
 O7S(0.5) C7S(0.5) O8S(0.125) C8S(0.125) O9S(0.25) C9S(0.25) O10S(0.125)
 C10S(0.125) O11S(0.5) C11S(0.5) O13S(0.25) C13S(0.25) O14S(0.5) C14S(0.5)
7.a Idealised Me refined as rotating group:
 C1M(H1MA,H1MB,H1MC), C2M(H2MA,H2MB,H2MC), C3M(H3MA,H3MB,H3MC), C4M(H4MB,H4MC,
 H4MD), C5M(H5MA,H5MB,H5MC), C6M(H6MA,H6MB,H6MC), C7M(H7MB,H7MC,H7MD), C8M(H8MA,
 H8MB,H8MC), C9M(H9MB,H9MC,H9MD), C10M(H10A,H10B,H10C), C11M(H11A,H11B,H11C),
 C12M(H12B,H12C,H12D), C4N(H4NA,H4NB,H4NC), C7N(H7NA,H7NB,H7NC), C9N(H9NA,H9NB,
 H9NC), C12N(H12E,H12F,H12G)
;
_olex2_submission_special_instructions 'No special instructions were received'

loop_
_space_group_symop_operation_xyz
'x, y, z'
'-x, y, -z+1/2'
'x+1/2, y+1/2, z'
'-x+1/2, y+1/2, -z+1/2'
'-x, -y, -z'
'x, -y, z-1/2'
'-x+1/2, -y+1/2, -z'
'x+1/2, -y+1/2, z-1/2'

loop_
_atom_site_label
_atom_site_type_symbol
_atom_site_fract_x
_atom_site_fract_y
_atom_site_fract_z
_atom_site_U_iso_or_equiv
_atom_site_adp_type
_atom_site_occupancy
_atom_site_site_symmetry_order
_atom_site_calc_flag
_atom_site_refinement_flags_posn
_atom_site_refinement_flags_adp
_atom_site_refinement_flags_occupancy
_atom_site_disorder_assembly
_atom_site_disorder_group
Re1 Re 0.44054(2) 0.44637(2) 0.12550(2) 0.03032(9) Uani 0.5 1 d . . P A 1
Re2 Re 0.41859(2) 0.83093(2) 0.12122(2) 0.03208(9) Uani 0.5 1 d . . P B 1
Re3 Re 0.67406(2) 0.65598(2) 0.23429(2) 0.02523(8) Uani 0.5 1 d . . P C 1
W1 W 0.44054(2) 0.44637(2) 0.12550(2) 0.03032(9) Uani 0.5 1 d . . P A 2
W2 W 0.41859(2) 0.83093(2) 0.12122(2) 0.03208(9) Uani 0.5 1 d . . P B 2
W3 W 0.67406(2) 0.65598(2) 0.23429(2) 0.02523(8) Uani 0.5 1 d . . P C 2
Fe1 Fe 0.500000 0.64363(7) 0.250000 0.0154(3) Uani 1 2 d S T P . .
Fe2 Fe 0.60619(4) 0.91893(6) 0.23079(4) 0.0354(3) Uani 1 1 d D . . . .
Fe3 Fe 0.52649(5) 0.65286(7) 0.06601(4) 0.0392(3) Uani 1 1 d D . . . .
Fe4 Fe 0.28183(4) 0.62136(7) 0.08937(4) 0.0362(3) Uani 1 1 d D . . . .
Fe5 Fe 0.62947(4) 0.38303(6) 0.24706(4) 0.0309(3) Uani 1 1 d D . . . .
O1M O 0.5845(3) 1.0249(3) 0.2326(3) 0.066(2) Uani 1 1 d D . . . .
H1M H 0.597(2) 1.055(2) 0.2554(15) 0.100 Uiso 1 1 d D U . . .
O2M O 0.6213(3) 0.9456(4) 0.1741(3) 0.062(2) Uani 1 1 d D . . . .
H2M H 0.626(4) 0.9875(12) 0.1653(16) 0.092 Uiso 1 1 d D U . . .
O3M O 0.6791(2) 0.9518(3) 0.2748(3) 0.0599(19) Uani 1 1 d D . . . .
H3M H 0.6938(18) 0.990(3) 0.272(2) 0.090 Uiso 1 1 d D U . . .
O4M O 0.5650(3) 0.5802(5) 0.0407(2) 0.068(2) Uani 1 1 d D U . . .
H4MA H 0.581(5) 0.589(3) 0.023(4) 0.101 Uiso 0.35 1 d D U P D 2
O5M O 0.5659(3) 0.7314(5) 0.0474(3) 0.079(2) Uani 1 1 d D U . . .
H5M H 0.553(2) 0.773(3) 0.037(5) 0.119 Uiso 1 1 d D U . . .
O6M O 0.4707(3) 0.6570(5) -0.0005(2) 0.068(2) Uani 1 1 d D U . . .
H6M H 0.4772(14) 0.644(6) -0.0235(7) 0.102 Uiso 1 1 d D U . . .
O7M O 0.2686(2) 0.6221(4) 0.0194(2) 0.0562(18) Uani 1 1 d D . . . .
H7MA H 0.242(2) 0.608(8) -0.0042(10) 0.084 Uiso 0.5 1 d D U P E 2
O8M O 0.2196(2) 0.6904(4) 0.0728(2) 0.0518(17) Uani 1 1 d D . . . .
H8M H 0.194(2) 0.691(3) 0.0463(13) 0.078 Uiso 1 1 d D U . . .
O9M O 0.2303(3) 0.5354(4) 0.0737(3) 0.070(2) Uani 1 1 d D U . . .
H9M H 0.205(3) 0.522(2) 0.0483(15) 0.104 Uiso 0.6 1 d D U P F 1
H9MA H 0.228(3) 0.505(4) 0.052(3) 0.104 Uiso 0.4 1 d D U P G 2
O10M O 0.7068(2) 0.3727(4) 0.2936(2) 0.0539(17) Uani 1 1 d D . . . .
H10M H 0.7153(9) 0.363(5) 0.3224(8) 0.081 Uiso 1 1 d D U . . .
O11M O 0.6515(2) 0.3530(3) 0.1939(2) 0.0511(17) Uani 1 1 d D . . . .
H11M H 0.674(3) 0.320(4) 0.1967(15) 0.077 Uiso 1 1 d D U . . .
O12M O 0.6209(3) 0.2742(3) 0.2557(3) 0.0643(19) Uani 1 1 d D U . . .
H12M H 0.632(5) 0.2560(13) 0.2830(6) 0.096 Uiso 0.5 1 d D U P H 1
H12A H 0.592(3) 0.264(2) 0.256(6) 0.096 Uiso 0.5 1 d D U P I 2
N1 N 0.4771(2) 0.5703(3) 0.20324(18) 0.0186(12) Uani 1 1 d . . . . .
N2 N 0.5518(3) 0.3946(3) 0.2001(2) 0.0339(15) Uani 1 1 d . . . . .
N3 N 0.3930(3) 0.4054(3) 0.1992(2) 0.0326(15) Uani 1 1 d . . . . .
N4 N 0.3423(3) 0.5498(4) 0.1022(2) 0.0475(19) Uani 1 1 d . . . . .
N5 N 0.4854(3) 0.5723(4) 0.0826(2) 0.0418(18) Uani 1 1 d . . . . .
N6 N 0.5014(3) 0.3741(5) 0.0697(3) 0.061(2) Uani 1 1 d . . . . .
N7 N 0.4151(6) 0.2799(7) 0.1195(5) 0.125(4) Uani 1 1 d . U . . .
N8 N 0.3594(6) 0.4243(9) 0.0212(5) 0.166(6) Uani 1 1 d . U . . .
N9 N 0.4728(2) 0.7149(3) 0.20208(19) 0.0199(12) Uani 1 1 d . . . . .
N10 N 0.3332(3) 0.7067(4) 0.1030(2) 0.0435(18) Uani 1 1 d . . . . .
N11 N 0.5937(3) 0.8938(4) 0.2893(3) 0.0399(17) Uani 1 1 d . . . . .
N12 N 0.5313(3) 0.8893(4) 0.1870(3) 0.0423(18) Uani 1 1 d . . . . .
N13 N 0.4886(3) 0.7320(4) 0.0862(2) 0.0359(16) Uani 1 1 d . . . . .
N14 N 0.3597(3) 0.8167(5) 0.0105(3) 0.063(2) Uani 1 1 d . . . . .
N15 N 0.3083(5) 0.9130(9) 0.0864(5) 0.145(6) Uani 1 1 d . . . . .
N16 N 0.4403(5) 0.9791(7) 0.0824(4) 0.125(5) Uani 1 1 d . . . . .
N17 N 0.4342(2) 0.6460(3) 0.25418(18) 0.0196(12) Uani 1 1 d . . . . .
N18 N 0.6330(2) 0.8166(4) 0.2291(3) 0.0382(17) Uani 1 1 d . . . . .
N19 N 0.2914(2) 0.6217(4) 0.1577(2) 0.0348(15) Uani 1 1 d . . . . .
N20 N 0.6453(2) 0.4897(4) 0.2361(2) 0.0339(15) Uani 1 1 d . . . . .
N21 N 0.5862(3) 0.6425(4) 0.1309(2) 0.0403(17) Uani 1 1 d . . . . .
N22 N 0.7119(4) 0.7312(7) 0.1621(4) 0.097(4) Uani 1 1 d . . . . .
N23 N 0.7740(3) 0.7534(4) 0.2919(3) 0.051(2) Uani 1 1 d . . . . .
N24 N 0.7696(3) 0.5625(5) 0.2364(4) 0.076(3) Uani 1 1 d . . . . .
C1 C 0.4656(2) 0.5271(4) 0.1765(2) 0.0202(14) Uani 1 1 d . . . . .
C2 C 0.5116(3) 0.4129(4) 0.1746(2) 0.0268(16) Uani 1 1 d . . . . .
C3 C 0.4098(3) 0.4184(4) 0.1734(2) 0.0279(16) Uani 1 1 d . . . . .
C4 C 0.3769(3) 0.5141(5) 0.1102(3) 0.0368(19) Uani 1 1 d . . . . .
C5 C 0.4688(3) 0.5298(5) 0.0974(3) 0.037(2) Uani 1 1 d . . . . .
C6 C 0.4805(3) 0.3989(5) 0.0895(3) 0.044(2) Uani 1 1 d . . . . .
C7 C 0.4233(6) 0.3396(7) 0.1207(5) 0.096(4) Uani 1 1 d . U . . .
C8 C 0.3866(6) 0.4312(9) 0.0577(5) 0.123(5) Uani 1 1 d . U . . .
C9 C 0.4539(3) 0.7542(4) 0.1738(2) 0.0220(15) Uani 1 1 d . . . . .
C10 C 0.3637(3) 0.7492(5) 0.1107(3) 0.038(2) Uani 1 1 d . . . . .
C11 C 0.5900(3) 0.8724(4) 0.3210(3) 0.0357(19) Uani 1 1 d . . . . .
C12 C 0.4919(3) 0.8685(4) 0.1635(3) 0.0321(18) Uani 1 1 d . . . . .
C13 C 0.4644(3) 0.7677(4) 0.0982(2) 0.0320(18) Uani 1 1 d . . . . .
C14 C 0.3803(3) 0.8212(5) 0.0487(3) 0.046(2) Uani 1 1 d . . . . .
C15 C 0.3462(5) 0.8860(7) 0.0990(4) 0.086(4) Uani 1 1 d . . . . .
C16 C 0.4339(5) 0.9260(6) 0.0961(4) 0.081(4) Uani 1 1 d . . . . .
C17 C 0.3961(3) 0.6503(4) 0.2571(2) 0.0212(15) Uani 1 1 d . . . . .
C18 C 0.6462(3) 0.7598(4) 0.2310(3) 0.0292(17) Uani 1 1 d . . . . .
C19 C 0.3031(3) 0.6339(4) 0.1956(3) 0.0307(17) Uani 1 1 d . . . . .
C20 C 0.6546(3) 0.5475(4) 0.2336(2) 0.0256(16) Uani 1 1 d . . . . .
C21 C 0.6171(3) 0.6444(4) 0.1668(3) 0.0341(19) Uani 1 1 d . . . . .
C22 C 0.6986(4) 0.7049(6) 0.1870(3) 0.058(3) Uani 1 1 d . . . . .
C23 C 0.7392(3) 0.7191(4) 0.2723(3) 0.036(2) Uani 1 1 d . . . . .
C24 C 0.7359(3) 0.5943(5) 0.2355(4) 0.046(2) Uani 1 1 d . . . . .
C1M C 0.5313(7) 1.0487(9) 0.2042(8) 0.163(9) Uani 1 1 d D . . . .
H1MA H 0.507794 1.027603 0.215732 0.245 Uiso 1 1 calc R U . . .
H1MB H 0.521705 1.034066 0.172571 0.245 Uiso 1 1 calc R U . . .
H1MC H 0.529558 1.100183 0.205593 0.245 Uiso 1 1 calc R U . . .
C2M C 0.6074(6) 0.8984(9) 0.1338(5) 0.113(6) Uani 1 1 d D . . . .
H2MA H 0.594912 0.853357 0.140069 0.170 Uiso 1 1 calc R U . . .
H2MB H 0.637596 0.890172 0.127421 0.170 Uiso 1 1 calc R U . . .
H2MC H 0.580592 0.920684 0.107302 0.170 Uiso 1 1 calc R U . . .
C3M C 0.7146(4) 0.9131(6) 0.3123(4) 0.071(3) Uani 1 1 d D . . . .
H3MA H 0.715928 0.933192 0.340820 0.106 Uiso 1 1 calc R U . . .
H3MB H 0.748543 0.915620 0.311972 0.106 Uiso 1 1 calc R U . . .
H3MC H 0.703690 0.863752 0.309995 0.106 Uiso 1 1 calc R U . . .
C4M C 0.5555(9) 0.5125(10) 0.0320(7) 0.089(6) Uani 0.65 1 d D U P J 1
H4MB H 0.526208 0.506817 0.002634 0.134 Uiso 0.65 1 calc R U P J 1
H4MC H 0.547760 0.490784 0.056011 0.134 Uiso 0.65 1 calc R U P J 1
H4MD H 0.585535 0.489545 0.030711 0.134 Uiso 0.65 1 calc R U P J 1
C5M C 0.6142(5) 0.7285(10) 0.0474(6) 0.122(4) Uani 1 1 d D U . . .
H5MA H 0.633373 0.689288 0.066594 0.182 Uiso 1 1 calc R U . . .
H5MB H 0.632254 0.772764 0.059268 0.182 Uiso 1 1 calc R U . . .
H5MC H 0.610999 0.721215 0.016204 0.182 Uiso 1 1 calc R U . . .
C6M C 0.4185(5) 0.6738(9) -0.0163(4) 0.101(4) Uani 1 1 d D U . . .
H6MA H 0.406522 0.663155 0.007433 0.152 Uiso 1 1 calc R U . . .
H6MB H 0.399072 0.645832 -0.043525 0.152 Uiso 1 1 calc R U . . .
H6MC H 0.413657 0.724006 -0.023863 0.152 Uiso 1 1 calc R U . . .
C7M C 0.2679(8) 0.6836(14) -0.0043(8) 0.073(7) Uani 0.5 1 d D U P K 1
H7MB H 0.245609 0.718279 0.000896 0.110 Uiso 0.5 1 calc R U P K 1
H7MC H 0.255046 0.673136 -0.036920 0.110 Uiso 0.5 1 calc R U P K 1
H7MD H 0.302650 0.702593 0.006336 0.110 Uiso 0.5 1 calc R U P K 1
C8M C 0.2164(4) 0.7510(6) 0.0986(3) 0.070(3) Uani 1 1 d D . . . .
H8MA H 0.250938 0.768386 0.117061 0.104 Uiso 1 1 calc R U . . .
H8MB H 0.199664 0.737619 0.118490 0.104 Uiso 1 1 calc R U . . .
H8MC H 0.196595 0.788091 0.077654 0.104 Uiso 1 1 calc R U . . .
C9M C 0.2499(10) 0.4742(10) 0.1008(9) 0.129(8) Uani 0.6 1 d D U P L 1
H9MB H 0.256731 0.437658 0.082541 0.194 Uiso 0.6 1 calc R U P L 1
H9MC H 0.224764 0.456657 0.111742 0.194 Uiso 0.6 1 calc R U P L 1
H9MD H 0.281679 0.486023 0.126920 0.194 Uiso 0.6 1 calc R U P L 1
C10M C 0.7503(4) 0.4016(7) 0.2899(5) 0.086(4) Uani 1 1 d D . . . .
H10A H 0.767075 0.434860 0.314959 0.129 Uiso 1 1 calc R U . . .
H10B H 0.739948 0.426401 0.260827 0.129 Uiso 1 1 calc R U . . .
H10C H 0.774223 0.363763 0.291498 0.129 Uiso 1 1 calc R U . . .
C11M C 0.6357(4) 0.3837(7) 0.1508(3) 0.074(4) Uani 1 1 d D . . . .
H11A H 0.633270 0.434927 0.153409 0.110 Uiso 1 1 calc R U . . .
H11B H 0.602123 0.364928 0.130805 0.110 Uiso 1 1 calc R U . . .
H11C H 0.660483 0.372871 0.137979 0.110 Uiso 1 1 calc R U . . .
C12M C 0.6145(11) 0.2191(11) 0.2246(8) 0.084(4) Uani 0.5 1 d D U P M 1
H12B H 0.593726 0.235707 0.193641 0.126 Uiso 0.5 1 calc R U P M 1
H12C H 0.597204 0.179444 0.231802 0.126 Uiso 0.5 1 calc R U P M 1
H12D H 0.647957 0.203795 0.226580 0.126 Uiso 0.5 1 calc R U P M 1
C4N C 0.5859(11) 0.5091(15) 0.0638(10) 0.051(7) Uani 0.35 1 d D . P J 2
H4NA H 0.622926 0.512598 0.081154 0.077 Uiso 0.35 1 calc R U P J 2
H4NB H 0.578304 0.472441 0.040520 0.077 Uiso 0.35 1 calc R U P J 2
H4NC H 0.569658 0.497054 0.084366 0.077 Uiso 0.35 1 calc R U P J 2
C7N C 0.3102(9) 0.6275(15) 0.0054(8) 0.078(7) Uani 0.5 1 d D . P K 2
H7NA H 0.342305 0.634365 0.032248 0.116 Uiso 0.5 1 calc R U P K 2
H7NB H 0.304358 0.667720 -0.015219 0.116 Uiso 0.5 1 calc R U P K 2
H7NC H 0.312251 0.584186 -0.010292 0.116 Uiso 0.5 1 calc R U P K 2
C9N C 0.1834(9) 0.533(2) 0.0787(14) 0.112(7) Uani 0.4 1 d D U P L 2
H9NA H 0.179048 0.577373 0.092533 0.168 Uiso 0.4 1 calc R U P L 2
H9NB H 0.183726 0.493572 0.098152 0.168 Uiso 0.4 1 calc R U P L 2
H9NC H 0.155164 0.527699 0.048688 0.168 Uiso 0.4 1 calc R U P L 2
C12N C 0.6523(9) 0.2141(10) 0.2684(10) 0.085(5) Uani 0.5 1 d D U P M 2
H12E H 0.635055 0.174930 0.248076 0.128 Uiso 0.5 1 calc R U P M 2
H12F H 0.658866 0.201221 0.299812 0.128 Uiso 0.5 1 calc R U P M 2
H12G H 0.684719 0.224127 0.266278 0.128 Uiso 0.5 1 calc R U P M 2
O1S O 0.4703(17) 0.223(2) 0.2579(16) 0.097(12) Uiso 0.25 1 d D . P N 1
C1S C 0.486(3) 0.245(3) 0.224(2) 0.095(18) Uiso 0.25 1 d D . P N 1
O2S O 0.4589(11) 0.2174(17) 0.2269(13) 0.080(10) Uiso 0.25 1 d D . P O 2
C2S C 0.500000 0.2612(18) 0.250000 0.072(10) Uiso 0.5 2 d DS . P O 2
O3S O 0.3514(11) 0.2202(15) 0.1580(10) 0.061(7) Uiso 0.25 1 d D . P P 1
C3S C 0.312(3) 0.215(6) 0.173(3) 0.18(4) Uiso 0.25 1 d D . P P 1
H4M H 0.597(2) 0.589(5) 0.048(6) 0.276 Uiso 0.65 1 d D U P Q 1
H7M H 0.276(8) 0.587(3) 0.007(3) 0.276 Uiso 0.5 1 d D U P R 1
O4S O 0.6730(12) 0.4183(17) 0.5718(11) 0.173(11) Uiso 0.5 1 d D . P . .
C4S C 0.7150(14) 0.441(2) 0.6091(12) 0.135(13) Uiso 0.5 1 d D . P . .
O5S O 0.7317(11) 0.5003(15) 0.5295(10) 0.061(7) Uiso 0.25 1 d D . P . .
C5S C 0.769(3) 0.468(4) 0.517(3) 0.15(3) Uiso 0.25 1 d D . P . .
O6S O 0.5318(19) 0.843(2) 0.6106(17) 0.126(16) Uiso 0.25 1 d D . P S 2
C6S C 0.540(2) 0.773(2) 0.625(2) 0.095(17) Uiso 0.25 1 d D . P S 2
O7S O 0.4788(9) 0.8542(12) 0.4920(9) 0.109(7) Uiso 0.5 1 d D . P T 1
C7S C 0.5163(11) 0.8921(17) 0.4859(11) 0.108(10) Uiso 0.5 1 d D . P T 1
O8S O 0.4522(18) 0.862(2) 0.4674(14) 0.040(11) Uiso 0.125 1 d D . P U 2
C8S C 0.4819(19) 0.831(3) 0.5103(15) 0.022(12) Uiso 0.125 1 d D . P U 2
O9S O 0.4913(10) 0.8953(15) 0.5765(9) 0.062(8) Uiso 0.25 1 d D . P V 1
C9S C 0.4405(10) 0.898(2) 0.5419(11) 0.040(8) Uiso 0.25 1 d D . P V 1
O10S O 0.482(2) 0.836(3) 0.5980(18) 0.057(14) Uiso 0.125 1 d D . P W 3
C10S C 0.453(3) 0.882(4) 0.562(3) 0.06(2) Uiso 0.125 1 d D . P W 3
O11S O 0.2370(7) 0.8062(10) 0.3765(6) 0.092(5) Uiso 0.5 1 d D . P X 2
C11S C 0.2007(16) 0.770(2) 0.3867(17) 0.177(18) Uiso 0.5 1 d D . P X 2
O12S O 0.3924(5) 1.0725(7) 0.3641(4) 0.139(4) Uiso 1 1 d D . . Y 1
C12S C 0.3452(9) 1.1057(16) 0.3570(10) 0.228(13) Uiso 1 1 d D . . Y 1
O13S O 0.4066(12) 1.0886(16) 0.1960(10) 0.062(8) Uiso 0.25 1 d D . P Z 2
C13S C 0.3595(16) 1.067(3) 0.164(2) 0.097(19) Uiso 0.25 1 d D . P Z 2
O14S O 0.3925(10) 1.0706(13) 0.1592(8) 0.128(8) Uiso 0.5 1 d D . P A 1
C14S C 0.3716(11) 1.0854(14) 0.1885(9) 0.073(7) Uiso 0.5 1 d D . P A 1

loop_
_atom_site_aniso_label
_atom_site_aniso_U_11
_atom_site_aniso_U_22
_atom_site_aniso_U_33
_atom_site_aniso_U_23
_atom_site_aniso_U_13
_atom_site_aniso_U_12
Re1 0.02749(16) 0.03994(19) 0.02407(16) -0.01367(14) 0.01108(13) -0.00201(14)
Re2 0.02750(17) 0.03311(18) 0.03284(18) 0.01227(14) 0.00950(14) 0.00921(13)
Re3 0.01784(14) 0.03112(17) 0.03155(17) 0.00664(13) 0.01502(12) 0.00677(12)
W1 0.02749(16) 0.03994(19) 0.02407(16) -0.01367(14) 0.01108(13) -0.00201(14)
W2 0.02750(17) 0.03311(18) 0.03284(18) 0.01227(14) 0.00950(14) 0.00921(13)
W3 0.01784(14) 0.03112(17) 0.03155(17) 0.00664(13) 0.01502(12) 0.00677(12)
Fe1 0.0129(6) 0.0206(7) 0.0139(6) 0.000 0.0068(5) 0.000
Fe2 0.0225(6) 0.0267(6) 0.0613(8) 0.0096(5) 0.0213(6) -0.0006(5)
Fe3 0.0401(7) 0.0620(8) 0.0216(6) 0.0092(5) 0.0190(5) 0.0128(6)
Fe4 0.0236(6) 0.0530(8) 0.0243(6) 0.0042(5) 0.0019(5) 0.0035(5)
Fe5 0.0325(6) 0.0283(6) 0.0358(6) 0.0038(5) 0.0180(5) 0.0090(5)
O1M 0.059(4) 0.027(3) 0.113(7) 0.001(4) 0.035(4) 0.001(3)
O2M 0.058(4) 0.058(5) 0.081(5) 0.029(4) 0.041(4) 0.008(4)
O3M 0.029(3) 0.048(4) 0.093(5) 0.013(4) 0.015(3) -0.015(3)
O4M 0.066(5) 0.105(6) 0.043(4) 0.011(4) 0.033(4) 0.035(5)
O5M 0.063(5) 0.117(7) 0.078(5) 0.049(5) 0.049(4) 0.023(5)
O6M 0.057(4) 0.124(6) 0.026(3) -0.005(4) 0.020(3) 0.035(4)
O7M 0.046(4) 0.089(5) 0.027(3) 0.009(3) 0.007(3) 0.008(4)
O8M 0.027(3) 0.078(5) 0.034(3) 0.002(3) -0.004(3) 0.014(3)
O9M 0.068(5) 0.073(5) 0.064(5) -0.011(4) 0.024(4) -0.019(4)
O10M 0.035(3) 0.064(4) 0.055(4) 0.023(4) 0.011(3) 0.007(3)
O11M 0.056(4) 0.061(4) 0.046(4) 0.009(3) 0.031(3) 0.031(3)
O12M 0.078(5) 0.035(4) 0.086(5) 0.006(3) 0.039(4) 0.008(3)
N1 0.015(3) 0.025(3) 0.016(3) 0.000(2) 0.006(2) 0.002(2)
N2 0.045(4) 0.029(4) 0.033(4) -0.001(3) 0.023(3) 0.008(3)
N3 0.039(4) 0.027(4) 0.033(4) -0.006(3) 0.015(3) -0.001(3)
N4 0.042(4) 0.066(5) 0.030(4) 0.007(4) 0.011(3) 0.012(4)
N5 0.050(5) 0.056(5) 0.026(4) -0.003(3) 0.023(3) 0.001(4)
N6 0.066(6) 0.082(6) 0.042(5) -0.009(4) 0.028(4) 0.018(5)
N7 0.181(9) 0.073(7) 0.171(9) -0.048(7) 0.124(8) -0.032(7)
N8 0.133(9) 0.175(10) 0.101(8) -0.093(7) -0.044(7) 0.056(8)
N9 0.013(3) 0.025(3) 0.023(3) -0.001(3) 0.009(2) -0.002(2)
N10 0.019(3) 0.063(5) 0.038(4) 0.011(4) 0.001(3) 0.000(4)
N11 0.030(4) 0.036(4) 0.060(5) -0.001(4) 0.024(4) -0.004(3)
N12 0.034(4) 0.042(4) 0.057(5) 0.014(4) 0.025(4) 0.001(3)
N13 0.040(4) 0.049(4) 0.022(3) 0.006(3) 0.016(3) 0.004(3)
N14 0.048(5) 0.085(7) 0.040(5) 0.019(5) 0.000(4) 0.012(5)
N15 0.093(9) 0.188(15) 0.151(13) 0.086(12) 0.047(9) 0.099(10)
N16 0.136(12) 0.093(9) 0.109(10) 0.060(8) 0.013(9) -0.023(8)
N17 0.015(3) 0.022(3) 0.020(3) -0.002(2) 0.006(2) -0.001(2)
N18 0.026(4) 0.036(4) 0.055(5) 0.011(3) 0.020(3) 0.003(3)
N19 0.027(3) 0.040(4) 0.035(4) 0.002(3) 0.010(3) 0.002(3)
N20 0.034(4) 0.036(4) 0.040(4) 0.004(3) 0.024(3) 0.006(3)
N21 0.034(4) 0.059(5) 0.030(4) 0.011(3) 0.015(3) 0.010(3)
N22 0.071(7) 0.150(11) 0.097(8) 0.052(8) 0.063(7) 0.018(7)
N23 0.030(4) 0.052(5) 0.070(6) 0.015(4) 0.019(4) -0.004(4)
N24 0.046(5) 0.061(6) 0.138(9) 0.009(6) 0.057(6) 0.013(5)
C1 0.016(3) 0.028(4) 0.013(3) -0.008(3) 0.003(3) -0.001(3)
C2 0.037(5) 0.027(4) 0.023(4) -0.005(3) 0.019(4) 0.003(3)
C3 0.030(4) 0.026(4) 0.023(4) -0.006(3) 0.006(3) -0.001(3)
C4 0.039(5) 0.050(5) 0.021(4) -0.004(4) 0.012(4) 0.004(4)
C5 0.039(5) 0.056(6) 0.016(4) -0.010(4) 0.011(4) 0.005(4)
C6 0.049(5) 0.058(6) 0.028(4) -0.012(4) 0.019(4) 0.005(5)
C7 0.138(7) 0.069(6) 0.132(7) -0.039(6) 0.106(6) -0.025(6)
C8 0.101(7) 0.136(8) 0.085(7) -0.071(6) -0.009(5) 0.037(6)
C9 0.021(3) 0.023(4) 0.020(4) 0.004(3) 0.006(3) 0.005(3)
C10 0.020(4) 0.057(6) 0.030(4) 0.015(4) 0.003(3) 0.007(4)
C11 0.021(4) 0.032(5) 0.056(6) -0.013(4) 0.018(4) -0.011(3)
C12 0.026(4) 0.025(4) 0.046(5) 0.012(4) 0.017(4) 0.003(3)
C13 0.035(4) 0.038(5) 0.020(4) 0.010(3) 0.008(3) 0.001(4)
C14 0.032(5) 0.059(6) 0.038(5) 0.019(4) 0.006(4) 0.008(4)
C15 0.060(7) 0.106(10) 0.085(9) 0.051(8) 0.023(7) 0.062(8)
C16 0.082(9) 0.068(8) 0.059(7) 0.036(6) -0.004(6) -0.022(7)
C17 0.019(4) 0.022(4) 0.018(3) -0.002(3) 0.002(3) -0.004(3)
C18 0.014(3) 0.031(5) 0.048(5) 0.006(4) 0.018(3) -0.001(3)
C19 0.016(4) 0.041(5) 0.034(5) 0.001(4) 0.009(3) 0.004(3)
C20 0.018(3) 0.038(5) 0.025(4) 0.005(3) 0.012(3) 0.007(3)
C21 0.035(4) 0.037(5) 0.039(5) 0.011(4) 0.025(4) 0.012(4)
C22 0.037(5) 0.095(8) 0.052(6) 0.021(6) 0.030(5) 0.009(5)
C23 0.020(4) 0.035(5) 0.055(5) 0.014(4) 0.016(4) 0.008(4)
C24 0.035(5) 0.037(5) 0.079(7) 0.004(5) 0.035(5) 0.013(4)
C1M 0.116(15) 0.086(12) 0.27(3) -0.040(15) 0.066(17) 0.021(11)
C2M 0.106(12) 0.157(16) 0.096(12) 0.014(11) 0.062(10) -0.014(11)
C3M 0.036(6) 0.076(8) 0.085(9) 0.004(7) 0.010(6) -0.003(5)
C4M 0.096(13) 0.115(14) 0.070(11) -0.010(11) 0.047(10) 0.017(12)
C5M 0.088(7) 0.155(10) 0.121(9) 0.040(8) 0.043(7) 0.018(8)
C6M 0.080(7) 0.163(9) 0.048(6) -0.027(6) 0.013(5) 0.048(7)
C7M 0.037(11) 0.110(19) 0.062(14) 0.029(13) 0.010(10) -0.009(12)
C8M 0.066(7) 0.084(9) 0.044(6) 0.013(6) 0.007(5) 0.019(6)
C9M 0.110(13) 0.133(14) 0.123(14) -0.010(13) 0.026(12) -0.022(13)
C10M 0.055(7) 0.093(10) 0.107(11) 0.007(8) 0.030(7) -0.002(7)
C11M 0.054(6) 0.123(11) 0.046(6) 0.009(6) 0.023(5) 0.038(7)
C12M 0.093(8) 0.056(7) 0.103(9) 0.005(6) 0.042(8) 0.001(7)
C4N 0.042(16) 0.07(2) 0.041(16) 0.006(14) 0.016(13) 0.014(14)
C7N 0.079(17) 0.11(2) 0.045(13) 0.008(13) 0.028(12) 0.007(15)
C9N 0.091(12) 0.116(15) 0.124(15) -0.001(14) 0.040(11) -0.019(13)
C12N 0.088(8) 0.057(7) 0.107(9) 0.015(7) 0.036(8) 0.007(7)

loop_
_atom_type_symbol
_atom_type_description
_atom_type_scat_dispersion_real
_atom_type_scat_dispersion_imag
_atom_type_scat_source
C C 0.0033 0.0016 'International Tables Vol C Tables 4.2.6.8 and 6.1.1.4'
H H 0.0000 0.0000 'International Tables Vol C Tables 4.2.6.8 and 6.1.1.4'
Fe Fe 0.3463 0.8444 'International Tables Vol C Tables 4.2.6.8 and 6.1.1.4'
N N 0.0061 0.0033 'International Tables Vol C Tables 4.2.6.8 and 6.1.1.4'
O O 0.0106 0.0060 'International Tables Vol C Tables 4.2.6.8 and 6.1.1.4'
Re Re -1.0185 7.2310 'International Tables Vol C Tables 4.2.6.8 and 6.1.1.4'
W W -0.8490 6.8722 'International Tables Vol C Tables 4.2.6.8 and 6.1.1.4'

loop_
_geom_angle_atom_site_label_1
_geom_angle_atom_site_label_2
_geom_angle_atom_site_label_3
_geom_angle
_geom_angle_site_symmetry_1
_geom_angle_site_symmetry_3
_geom_angle_publ_flag
C2 Re1 C1 73.8(3) . . ?
C2 Re1 C3 86.6(3) . . ?
C2 Re1 C4 146.7(3) . . ?
C2 Re1 C5 97.1(3) . . ?
C2 Re1 C6 73.2(3) . . ?
C2 Re1 C8 144.0(4) . . ?
C3 Re1 C1 74.5(3) . . ?
C3 Re1 C5 146.1(3) . . ?
C4 Re1 C1 74.4(3) . . ?
C4 Re1 C3 75.4(3) . . ?
C4 Re1 C5 83.8(3) . . ?
C4 Re1 C6 137.1(3) . . ?
C5 Re1 C1 74.3(3) . . ?
C6 Re1 C1 129.2(3) . . ?
C6 Re1 C3 139.5(3) . . ?
C6 Re1 C5 72.6(3) . . ?
C7 Re1 C1 138.5(5) . . ?
C7 Re1 C2 83.6(5) . . ?
C7 Re1 C3 69.8(4) . . ?
C7 Re1 C4 114.8(5) . . ?
C7 Re1 C5 144.1(4) . . ?
C7 Re1 C6 73.3(4) . . ?
C7 Re1 C8 74.9(7) . . ?
C8 Re1 C1 139.6(5) . . ?
C8 Re1 C3 111.6(6) . . ?
C8 Re1 C4 69.3(4) . . ?
C8 Re1 C5 84.7(6) . . ?
C8 Re1 C6 73.2(5) . . ?
C9 Re2 C15 131.8(4) . . ?
C10 Re2 C9 73.2(3) . . ?
C10 Re2 C14 75.5(3) . . ?
C10 Re2 C15 75.7(5) . . ?
C11 Re2 C9 75.3(3) 2_655 . ?
C11 Re2 C10 93.8(3) 2_655 . ?
C11 Re2 C14 142.7(3) 2_655 . ?
C11 Re2 C15 70.9(4) 2_655 . ?
C12 Re2 C9 72.3(3) . . ?
C12 Re2 C10 145.5(3) . . ?
C12 Re2 C11 75.6(3) . 2_655 ?
C12 Re2 C13 79.7(3) . . ?
C12 Re2 C14 131.6(3) . . ?
C12 Re2 C15 128.2(5) . . ?
C13 Re2 C9 74.5(3) . . ?
C13 Re2 C10 93.2(3) . . ?
C13 Re2 C11 145.5(3) . 2_655 ?
C13 Re2 C14 71.6(3) . . ?
C13 Re2 C15 143.4(4) . . ?
C14 Re2 C9 131.8(3) . . ?
C14 Re2 C15 71.8(4) . . ?
C16 Re2 C9 141.5(4) . . ?
C16 Re2 C10 145.2(4) . . ?
C16 Re2 C11 97.8(5) . 2_655 ?
C16 Re2 C12 69.3(4) . . ?
C16 Re2 C13 95.5(5) . . ?
C16 Re2 C14 75.4(4) . . ?
C16 Re2 C15 77.3(5) . . ?
C18 Re3 C17 72.4(3) . 2_655 ?
C18 Re3 C19 100.6(3) . 2_655 ?
C18 Re3 C20 144.0(3) . . ?
C18 Re3 C21 85.9(3) . . ?
C18 Re3 C22 77.7(4) . . ?
C18 Re3 C23 74.3(3) . . ?
C18 Re3 C24 144.6(3) . . ?
C19 Re3 C17 75.5(3) 2_655 2_655 ?
C19 Re3 C20 77.6(3) 2_655 . ?
C19 Re3 C21 147.2(3) 2_655 . ?
C19 Re3 C22 142.9(3) 2_655 . ?
C19 Re3 C23 71.6(3) 2_655 . ?
C20 Re3 C17 72.4(3) . 2_655 ?
C20 Re3 C22 125.1(4) . . ?
C20 Re3 C23 135.4(3) . . ?
C21 Re3 C17 76.0(3) . 2_655 ?
C21 Re3 C20 78.6(3) . . ?
C21 Re3 C22 69.9(3) . . ?
C21 Re3 C23 140.3(3) . . ?
C22 Re3 C17 135.7(3) . 2_655 ?
C23 Re3 C17 127.0(3) . 2_655 ?
C23 Re3 C22 72.4(4) . . ?
C24 Re3 C17 142.7(3) . 2_655 ?
C24 Re3 C19 88.9(3) . 2_655 ?
C24 Re3 C20 71.3(3) . . ?
C24 Re3 C21 104.4(3) . . ?
C24 Re3 C22 74.5(4) . . ?
C24 Re3 C23 76.6(3) . . ?
C2 W1 C1 73.8(3) . . ?
C2 W1 C3 86.6(3) . . ?
C2 W1 C4 146.7(3) . . ?
C2 W1 C5 97.1(3) . . ?
C2 W1 C6 73.2(3) . . ?
C2 W1 C8 144.0(4) . . ?
C3 W1 C1 74.5(3) . . ?
C3 W1 C5 146.1(3) . . ?
C4 W1 C1 74.4(3) . . ?
C4 W1 C3 75.4(3) . . ?
C4 W1 C5 83.8(3) . . ?
C4 W1 C6 137.1(3) . . ?
C5 W1 C1 74.3(3) . . ?
C6 W1 C1 129.2(3) . . ?
C6 W1 C3 139.5(3) . . ?
C6 W1 C5 72.6(3) . . ?
C7 W1 C1 138.5(5) . . ?
C7 W1 C2 83.6(5) . . ?
C7 W1 C3 69.8(4) . . ?
C7 W1 C4 114.8(5) . . ?
C7 W1 C5 144.1(4) . . ?
C7 W1 C6 73.3(4) . . ?
C7 W1 C8 74.9(7) . . ?
C8 W1 C1 139.6(5) . . ?
C8 W1 C3 111.6(6) . . ?
C8 W1 C4 69.3(4) . . ?
C8 W1 C5 84.7(6) . . ?
C8 W1 C6 73.2(5) . . ?
C9 W2 C15 131.8(4) . . ?
C10 W2 C9 73.2(3) . . ?
C10 W2 C14 75.5(3) . . ?
C10 W2 C15 75.7(5) . . ?
C11 W2 C9 75.3(3) 2_655 . ?
C11 W2 C10 93.8(3) 2_655 . ?
C11 W2 C14 142.7(3) 2_655 . ?
C11 W2 C15 70.9(4) 2_655 . ?
C12 W2 C9 72.3(3) . . ?
C12 W2 C10 145.5(3) . . ?
C12 W2 C11 75.6(3) . 2_655 ?
C12 W2 C13 79.7(3) . . ?
C12 W2 C14 131.6(3) . . ?
C12 W2 C15 128.2(5) . . ?
C13 W2 C9 74.5(3) . . ?
C13 W2 C10 93.2(3) . . ?
C13 W2 C11 145.5(3) . 2_655 ?
C13 W2 C14 71.6(3) . . ?
C13 W2 C15 143.4(4) . . ?
C14 W2 C9 131.8(3) . . ?
C14 W2 C15 71.8(4) . . ?
C16 W2 C9 141.5(4) . . ?
C16 W2 C10 145.2(4) . . ?
C16 W2 C11 97.8(5) . 2_655 ?
C16 W2 C12 69.3(4) . . ?
C16 W2 C13 95.5(5) . . ?
C16 W2 C14 75.4(4) . . ?
C16 W2 C15 77.3(5) . . ?
C18 W3 C17 72.4(3) . 2_655 ?
C18 W3 C19 100.6(3) . 2_655 ?
C18 W3 C20 144.0(3) . . ?
C18 W3 C21 85.9(3) . . ?
C18 W3 C22 77.7(4) . . ?
C18 W3 C23 74.3(3) . . ?
C18 W3 C24 144.6(3) . . ?
C19 W3 C17 75.5(3) 2_655 2_655 ?
C19 W3 C20 77.6(3) 2_655 . ?
C19 W3 C21 147.2(3) 2_655 . ?
C19 W3 C22 142.9(3) 2_655 . ?
C19 W3 C23 71.6(3) 2_655 . ?
C20 W3 C17 72.4(3) . 2_655 ?
C20 W3 C22 125.1(4) . . ?
C20 W3 C23 135.4(3) . . ?
C21 W3 C17 76.0(3) . 2_655 ?
C21 W3 C20 78.6(3) . . ?
C21 W3 C22 69.9(3) . . ?
C21 W3 C23 140.3(3) . . ?
C22 W3 C17 135.7(3) . 2_655 ?
C23 W3 C17 127.0(3) . 2_655 ?
C23 W3 C22 72.4(4) . . ?
C24 W3 C17 142.7(3) . 2_655 ?
C24 W3 C19 88.9(3) . 2_655 ?
C24 W3 C20 71.3(3) . . ?
C24 W3 C21 104.4(3) . . ?
C24 W3 C22 74.5(4) . . ?
C24 W3 C23 76.6(3) . . ?
N1 Fe1 N1 89.3(3) 2_655 . ?
N1 Fe1 N9 176.5(2) . 2_655 ?
N1 Fe1 N9 176.5(2) 2_655 . ?
N1 Fe1 N9 89.1(2) 2_655 2_655 ?
N1 Fe1 N9 89.1(2) . . ?
N9 Fe1 N9 92.6(3) 2_655 . ?
N17 Fe1 N1 89.6(2) 2_655 . ?
N17 Fe1 N1 92.3(2) 2_655 2_655 ?
N17 Fe1 N1 89.6(2) . 2_655 ?
N17 Fe1 N1 92.3(2) . . ?
N17 Fe1 N9 87.4(2) . . ?
N17 Fe1 N9 87.4(2) 2_655 2_655 ?
N17 Fe1 N9 90.8(2) . 2_655 ?
N17 Fe1 N9 90.8(2) 2_655 . ?
N17 Fe1 N17 177.4(3) . 2_655 ?
O2M Fe2 O1M 87.8(3) . . ?
O2M Fe2 N11 177.9(3) . . ?
O2M Fe2 N12 89.9(3) . . ?
O3M Fe2 O1M 85.5(3) . . ?
O3M Fe2 O2M 90.7(3) . . ?
O3M Fe2 N11 87.1(3) . . ?
O3M Fe2 N12 177.7(3) . . ?
O3M Fe2 N18 91.1(3) . . ?
N11 Fe2 O1M 91.8(3) . . ?
N12 Fe2 O1M 92.4(3) . . ?
N12 Fe2 N11 92.2(3) . . ?
N18 Fe2 O1M 175.6(3) . . ?
N18 Fe2 O2M 89.5(3) . . ?
N18 Fe2 N11 90.7(3) . . ?
N18 Fe2 N12 91.1(3) . . ?
O4M Fe3 N5 93.3(3) . . ?
O5M Fe3 O4M 85.8(3) . . ?
O5M Fe3 N5 178.1(3) . . ?
O5M Fe3 N13 89.3(3) . . ?
O6M Fe3 O4M 86.1(3) . . ?
O6M Fe3 O5M 87.5(3) . . ?
O6M Fe3 N5 90.8(3) . . ?
O6M Fe3 N13 90.9(3) . . ?
O6M Fe3 N21 175.0(3) . . ?
N13 Fe3 O4M 174.3(3) . . ?
N13 Fe3 N5 91.5(3) . . ?
N21 Fe3 O4M 88.9(3) . . ?
N21 Fe3 O5M 92.0(3) . . ?
N21 Fe3 N5 89.6(3) . . ?
N21 Fe3 N13 94.1(3) . . ?
O8M Fe4 O7M 87.9(3) . . ?
O8M Fe4 O9M 89.0(3) . . ?
O8M Fe4 N4 176.8(3) . . ?
O8M Fe4 N10 91.3(3) . . ?
O8M Fe4 N19 89.8(2) . . ?
O9M Fe4 O7M 87.0(3) . . ?
N4 Fe4 O7M 89.3(3) . . ?
N4 Fe4 O9M 89.3(3) . . ?
N4 Fe4 N10 90.3(3) . . ?
N10 Fe4 O7M 91.3(3) . . ?
N10 Fe4 O9M 178.3(3) . . ?
N19 Fe4 O7M 177.4(3) . . ?
N19 Fe4 O9M 91.8(3) . . ?
N19 Fe4 N4 92.9(3) . . ?
N19 Fe4 N10 89.9(3) . . ?
O10M Fe5 O11M 88.6(3) . . ?
O10M Fe5 N2 179.4(3) . . ?
O10M Fe5 N3 91.1(3) . 2_655 ?
O10M Fe5 N20 88.5(3) . . ?
O11M Fe5 N2 91.4(2) . . ?
O11M Fe5 N20 88.1(3) . . ?
O12M Fe5 O10M 87.7(3) . . ?
O12M Fe5 O11M 86.2(3) . . ?
O12M Fe5 N2 92.9(3) . . ?
O12M Fe5 N3 89.9(3) . 2_655 ?
O12M Fe5 N20 173.2(3) . . ?
N2 Fe5 N20 90.9(3) . . ?
N3 Fe5 O11M 176.0(3) 2_655 . ?
N3 Fe5 N2 88.9(2) 2_655 . ?
N3 Fe5 N20 95.8(2) 2_655 . ?
Fe2 O1M H1M 128(2) . . ?
C1M O1M Fe2 120.7(8) . . ?
C1M O1M H1M 106(2) . . ?
Fe2 O2M H2M 128(2) . . ?
C2M O2M Fe2 122.3(7) . . ?
C2M O2M H2M 107(2) . . ?
Fe2 O3M H3M 125.0(17) . . ?
C3M O3M Fe2 126.3(6) . . ?
C3M O3M H3M 108.5(16) . . ?
Fe3 O4M H4MA 127(2) . . ?
Fe3 O4M H4M 115(4) . . ?
C4M O4M Fe3 128.3(11) . . ?
C4M O4M H4M 110(4) . . ?
C4N O4M Fe3 123.0(11) . . ?
C4N O4M H4MA 107(3) . . ?
Fe3 O5M H5M 122.7(17) . . ?
C5M O5M Fe3 128.7(9) . . ?
C5M O5M H5M 108.5(17) . . ?
Fe3 O6M H6M 121.5(16) . . ?
C6M O6M Fe3 129.5(6) . . ?
C6M O6M H6M 108.9(16) . . ?
Fe4 O7M H7MA 129(2) . . ?
Fe4 O7M H7M 121(4) . . ?
C7M O7M Fe4 123.0(12) . . ?
C7M O7M H7M 111(4) . . ?
C7N O7M Fe4 121.3(10) . . ?
C7N O7M H7MA 107(2) . . ?
Fe4 O8M H8M 123.6(17) . . ?
C8M O8M Fe4 126.8(5) . . ?
C8M O8M H8M 108.7(17) . . ?
Fe4 O9M H9M 132(3) . . ?
Fe4 O9M H9MA 121(2) . . ?
C9M O9M Fe4 114.9(12) . . ?
C9M O9M H9M 108(2) . . ?
C9N O9M Fe4 126.5(17) . . ?
C9N O9M H9MA 108(2) . . ?
Fe5 O10M H10M 121.8(18) . . ?
C10M O10M Fe5 127.6(7) . . ?
C10M O10M H10M 107.2(19) . . ?
Fe5 O11M H11M 123.6(16) . . ?
C11M O11M Fe5 127.1(5) . . ?
C11M O11M H11M 109.3(16) . . ?
Fe5 O12M H12M 120(2) . . ?
Fe5 O12M H12A 112.5(17) . . ?
C12M O12M Fe5 128.4(12) . . ?
C12M O12M H12M 108(2) . . ?
C12N O12M Fe5 137.5(11) . . ?
C12N O12M H12A 108.9(18) . . ?
C1 N1 Fe1 177.5(5) . . ?
C2 N2 Fe5 168.4(6) . . ?
C3 N3 Fe5 173.3(6) . 2_655 ?
C4 N4 Fe4 176.1(8) . . ?
C5 N5 Fe3 170.3(7) . . ?
C9 N9 Fe1 175.3(5) . . ?
C10 N10 Fe4 175.0(7) . . ?
C11 N11 Fe2 171.5(7) . . ?
C12 N12 Fe2 175.3(7) . . ?
C13 N13 Fe3 170.7(7) . . ?
C17 N17 Fe1 177.1(6) . . ?
C18 N18 Fe2 174.2(7) . . ?
C19 N19 Fe4 165.5(7) . . ?
C20 N20 Fe5 174.8(6) . . ?
C21 N21 Fe3 172.4(7) . . ?
N1 C1 Re1 177.5(6) . . ?
N1 C1 W1 177.5(6) . . ?
N2 C2 Re1 176.5(6) . . ?
N2 C2 W1 176.5(6) . . ?
N3 C3 Re1 178.1(7) . . ?
N3 C3 W1 178.1(7) . . ?
N4 C4 Re1 178.9(8) . . ?
N4 C4 W1 178.9(8) . . ?
N5 C5 Re1 177.3(7) . . ?
N5 C5 W1 177.3(7) . . ?
N6 C6 Re1 178.9(9) . . ?
N6 C6 W1 178.9(9) . . ?
N7 C7 Re1 177.8(19) . . ?
N7 C7 W1 177.8(19) . . ?
N8 C8 Re1 177(2) . . ?
N8 C8 W1 177(2) . . ?
N9 C9 Re2 178.6(7) . . ?
N9 C9 W2 178.6(7) . . ?
N10 C10 Re2 176.8(7) . . ?
N10 C10 W2 176.8(7) . . ?
N11 C11 Re2 178.4(7) . 2_655 ?
N12 C12 Re2 178.8(8) . . ?
N12 C12 W2 178.8(8) . . ?
N13 C13 Re2 178.1(7) . . ?
N13 C13 W2 178.1(7) . . ?
N14 C14 Re2 179.1(10) . . ?
N14 C14 W2 179.1(10) . . ?
N15 C15 Re2 177.9(17) . . ?
N15 C15 W2 177.9(17) . . ?
N16 C16 Re2 177.0(15) . . ?
N16 C16 W2 177.0(15) . . ?
N17 C17 Re3 177.3(6) . 2_655 ?
N18 C18 Re3 177.3(6) . . ?
N18 C18 W3 177.3(6) . . ?
N19 C19 Re3 179.0(7) . 2_655 ?
N20 C20 Re3 175.9(6) . . ?
N20 C20 W3 175.9(6) . . ?
N21 C21 Re3 175.7(7) . . ?
N21 C21 W3 175.7(7) . . ?
N22 C22 Re3 179.5(14) . . ?
N22 C22 W3 179.5(14) . . ?
N23 C23 Re3 178.7(8) . . ?
N23 C23 W3 178.7(8) . . ?
N24 C24 Re3 178.6(10) . . ?
N24 C24 W3 178.6(10) . . ?
O1M C1M H1MA 109.5 . . ?
O1M C1M H1MB 109.5 . . ?
O1M C1M H1MC 109.5 . . ?
H1MA C1M H1MB 109.5 . . ?
H1MA C1M H1MC 109.5 . . ?
H1MB C1M H1MC 109.5 . . ?
O2M C2M H2MA 109.5 . . ?
O2M C2M H2MB 109.5 . . ?
O2M C2M H2MC 109.5 . . ?
H2MA C2M H2MB 109.5 . . ?
H2MA C2M H2MC 109.5 . . ?
H2MB C2M H2MC 109.5 . . ?
O3M C3M H3MA 109.5 . . ?
O3M C3M H3MB 109.5 . . ?
O3M C3M H3MC 109.5 . . ?
H3MA C3M H3MB 109.5 . . ?
H3MA C3M H3MC 109.5 . . ?
H3MB C3M H3MC 109.5 . . ?
O4M C4M H4MB 109.5 . . ?
O4M C4M H4MC 109.5 . . ?
O4M C4M H4MD 109.5 . . ?
H4MB C4M H4MC 109.5 . . ?
H4MB C4M H4MD 109.5 . . ?
H4MC C4M H4MD 109.5 . . ?
O5M C5M H5MA 109.5 . . ?
O5M C5M H5MB 109.5 . . ?
O5M C5M H5MC 109.5 . . ?
H5MA C5M H5MB 109.5 . . ?
H5MA C5M H5MC 109.5 . . ?
H5MB C5M H5MC 109.5 . . ?
O6M C6M H6MA 109.5 . . ?
O6M C6M H6MB 109.5 . . ?
O6M C6M H6MC 109.5 . . ?
H6MA C6M H6MB 109.5 . . ?
H6MA C6M H6MC 109.5 . . ?
H6MB C6M H6MC 109.5 . . ?
O7M C7M H7MB 109.5 . . ?
O7M C7M H7MC 109.5 . . ?
O7M C7M H7MD 109.5 . . ?
H7MB C7M H7MC 109.5 . . ?
H7MB C7M H7MD 109.5 . . ?
H7MC C7M H7MD 109.5 . . ?
O8M C8M H8MA 109.5 . . ?
O8M C8M H8MB 109.5 . . ?
O8M C8M H8MC 109.5 . . ?
H8MA C8M H8MB 109.5 . . ?
H8MA C8M H8MC 109.5 . . ?
H8MB C8M H8MC 109.5 . . ?
O9M C9M H9MB 109.5 . . ?
O9M C9M H9MC 109.5 . . ?
O9M C9M H9MD 109.5 . . ?
H9MB C9M H9MC 109.5 . . ?
H9MB C9M H9MD 109.5 . . ?
H9MC C9M H9MD 109.5 . . ?
O10M C10M H10A 109.5 . . ?
O10M C10M H10B 109.5 . . ?
O10M C10M H10C 109.5 . . ?
H10A C10M H10B 109.5 . . ?
H10A C10M H10C 109.5 . . ?
H10B C10M H10C 109.5 . . ?
O11M C11M H11A 109.5 . . ?
O11M C11M H11B 109.5 . . ?
O11M C11M H11C 109.5 . . ?
H11A C11M H11B 109.5 . . ?
H11A C11M H11C 109.5 . . ?
H11B C11M H11C 109.5 . . ?
O12M C12M H12B 109.5 . . ?
O12M C12M H12C 109.5 . . ?
O12M C12M H12D 109.5 . . ?
H12B C12M H12C 109.5 . . ?
H12B C12M H12D 109.5 . . ?
H12C C12M H12D 109.5 . . ?
O4M C4N H4NA 109.5 . . ?
O4M C4N H4NB 109.5 . . ?
O4M C4N H4NC 109.5 . . ?
H4NA C4N H4NB 109.5 . . ?
H4NA C4N H4NC 109.5 . . ?
H4NB C4N H4NC 109.5 . . ?
O7M C7N H7NA 109.5 . . ?
O7M C7N H7NB 109.5 . . ?
O7M C7N H7NC 109.5 . . ?
H7NA C7N H7NB 109.5 . . ?
H7NA C7N H7NC 109.5 . . ?
H7NB C7N H7NC 109.5 . . ?
O9M C9N H9NA 109.5 . . ?
O9M C9N H9NB 109.5 . . ?
O9M C9N H9NC 109.5 . . ?
H9NA C9N H9NB 109.5 . . ?
H9NA C9N H9NC 109.5 . . ?
H9NB C9N H9NC 109.5 . . ?
O12M C12N H12E 109.5 . . ?
O12M C12N H12F 109.5 . . ?
O12M C12N H12G 109.5 . . ?
H12E C12N H12F 109.5 . . ?
H12E C12N H12G 109.5 . . ?
H12F C12N H12G 109.5 . . ?
C1S O1S C1S 71(6) 2_655 . ?
O1S C1S O1S 97(5) 2_655 . ?
O1S C1S C1S 59(4) 2_655 2_655 ?
O1S C1S C1S 50(3) . 2_655 ?
O2S C2S O2S 106(4) 2_655 . ?

loop_
_geom_bond_atom_site_label_1
_geom_bond_atom_site_label_2
_geom_bond_distance
_geom_bond_site_symmetry_2
_geom_bond_publ_flag
Re1 C1 2.144(7) . ?
Re1 C2 2.103(8) . ?
Re1 C3 2.134(8) . ?
Re1 C4 2.119(9) . ?
Re1 C5 2.142(10) . ?
Re1 C6 2.134(8) . ?
Re1 C7 2.076(14) . ?
Re1 C8 2.118(13) . ?
Re2 C9 2.148(7) . ?
Re2 C10 2.135(9) . ?
Re2 C11 2.126(9) 2_655 ?
Re2 C12 2.109(8) . ?
Re2 C13 2.124(9) . ?
Re2 C14 2.145(9) . ?
Re2 C15 2.168(10) . ?
Re2 C16 2.096(11) . ?
Re3 C17 2.143(7) 2_655 ?
Re3 C18 2.112(8) . ?
Re3 C19 2.120(8) 2_655 ?
Re3 C20 2.132(8) . ?
Re3 C21 2.130(9) . ?
Re3 C22 2.134(9) . ?
Re3 C23 2.133(9) . ?
Re3 C24 2.112(8) . ?
W1 C1 2.144(7) . ?
W1 C2 2.103(8) . ?
W1 C3 2.134(8) . ?
W1 C4 2.119(9) . ?
W1 C5 2.142(10) . ?
W1 C6 2.134(8) . ?
W1 C7 2.076(14) . ?
W1 C8 2.118(13) . ?
W2 C9 2.148(7) . ?
W2 C10 2.135(9) . ?
W2 C11 2.126(9) 2_655 ?
W2 C12 2.109(8) . ?
W2 C13 2.124(9) . ?
W2 C14 2.145(9) . ?
W2 C15 2.168(10) . ?
W2 C16 2.096(11) . ?
W3 C17 2.143(7) 2_655 ?
W3 C18 2.112(8) . ?
W3 C19 2.120(8) 2_655 ?
W3 C20 2.132(8) . ?
W3 C21 2.130(9) . ?
W3 C22 2.134(9) . ?
W3 C23 2.133(9) . ?
W3 C24 2.112(8) . ?
Fe1 N1 1.956(6) . ?
Fe1 N1 1.956(6) 2_655 ?
Fe1 N9 1.958(6) 2_655 ?
Fe1 N9 1.958(6) . ?
Fe1 N17 1.948(5) 2_655 ?
Fe1 N17 1.948(5) . ?
Fe2 O1M 2.113(6) . ?
Fe2 O2M 2.104(7) . ?
Fe2 O3M 2.085(6) . ?
Fe2 N11 2.111(8) . ?
Fe2 N12 2.107(8) . ?
Fe2 N18 2.098(7) . ?
Fe3 O4M 2.127(7) . ?
Fe3 O5M 2.101(8) . ?
Fe3 O6M 2.087(6) . ?
Fe3 N5 2.127(8) . ?
Fe3 N13 2.107(7) . ?
Fe3 N21 2.101(7) . ?
Fe4 O7M 2.128(6) . ?
Fe4 O8M 2.100(6) . ?
Fe4 O9M 2.119(7) . ?
Fe4 N4 2.106(8) . ?
Fe4 N10 2.112(8) . ?
Fe4 N19 2.102(7) . ?
Fe5 O10M 2.117(6) . ?
Fe5 O11M 2.130(6) . ?
Fe5 O12M 2.112(7) . ?
Fe5 N2 2.131(7) . ?
Fe5 N3 2.123(7) 2_655 ?
Fe5 N20 2.135(7) . ?
O1M H1M 0.877(10) . ?
O1M C1M 1.491(18) . ?
O2M H2M 0.870(10) . ?
O2M C2M 1.492(16) . ?
O3M H3M 0.871(9) . ?
O3M C3M 1.425(12) . ?
O4M H4MA 0.871(10) . ?
O4M C4M 1.320(16) . ?
O4M C4N 1.54(3) . ?
O4M H4M 0.87(2) . ?
O5M H5M 0.872(10) . ?
O5M C5M 1.386(14) . ?
O6M H6M 0.870(9) . ?
O6M C6M 1.405(13) . ?
O7M H7MA 0.872(10) . ?
O7M C7M 1.39(2) . ?
O7M C7N 1.44(2) . ?
O7M H7M 0.85(2) . ?
O8M H8M 0.872(9) . ?
O8M C8M 1.441(12) . ?
O9M H9M 0.878(10) . ?
O9M H9MA 0.875(10) . ?
O9M C9M 1.424(10) . ?
O9M C9N 1.417(10) . ?
O10M H10M 0.874(10) . ?
O10M C10M 1.414(13) . ?
O11M H11M 0.873(9) . ?
O11M C11M 1.400(11) . ?
O12M H12M 0.874(10) . ?
O12M H12A 0.872(10) . ?
O12M C12M 1.408(16) . ?
O12M C12N 1.406(9) . ?
N1 C1 1.136(8) . ?
N2 C2 1.161(10) . ?
N3 C3 1.144(10) . ?
N4 C4 1.141(10) . ?
N5 C5 1.136(11) . ?
N6 C6 1.140(11) . ?
N7 C7 1.156(16) . ?
N8 C8 1.119(16) . ?
N9 C9 1.130(8) . ?
N10 C10 1.141(11) . ?
N11 C11 1.144(11) . ?
N12 C12 1.142(10) . ?
N13 C13 1.145(10) . ?
N14 C14 1.127(11) . ?
N15 C15 1.117(14) . ?
N16 C16 1.143(14) . ?
N17 C17 1.136(9) . ?
N18 C18 1.137(10) . ?
N19 C19 1.151(10) . ?
N20 C20 1.140(10) . ?
N21 C21 1.133(10) . ?
N22 C22 1.135(12) . ?
N23 C23 1.141(11) . ?
N24 C24 1.130(11) . ?
C1M H1MA 0.9800 . ?
C1M H1MB 0.9800 . ?
C1M H1MC 0.9800 . ?
C2M H2MA 0.9800 . ?
C2M H2MB 0.9800 . ?
C2M H2MC 0.9800 . ?
C3M H3MA 0.9800 . ?
C3M H3MB 0.9800 . ?
C3M H3MC 0.9800 . ?
C4M H4MB 0.9800 . ?
C4M H4MC 0.9800 . ?
C4M H4MD 0.9800 . ?
C5M H5MA 0.9800 . ?
C5M H5MB 0.9800 . ?
C5M H5MC 0.9800 . ?
C6M H6MA 0.9800 . ?
C6M H6MB 0.9800 . ?
C6M H6MC 0.9800 . ?
C7M H7MB 0.9800 . ?
C7M H7MC 0.9800 . ?
C7M H7MD 0.9800 . ?
C8M H8MA 0.9800 . ?
C8M H8MB 0.9800 . ?
C8M H8MC 0.9800 . ?
C9M H9MB 0.9800 . ?
C9M H9MC 0.9800 . ?
C9M H9MD 0.9800 . ?
C10M H10A 0.9800 . ?
C10M H10B 0.9800 . ?
C10M H10C 0.9800 . ?
C11M H11A 0.9800 . ?
C11M H11B 0.9800 . ?
C11M H11C 0.9800 . ?
C12M H12B 0.9800 . ?
C12M H12C 0.9800 . ?
C12M H12D 0.9800 . ?
C4N H4NA 0.9800 . ?
C4N H4NB 0.9800 . ?
C4N H4NC 0.9800 . ?
C7N H7NA 0.9800 . ?
C7N H7NB 0.9800 . ?
C7N H7NC 0.9800 . ?
C9N H9NA 0.9800 . ?
C9N H9NB 0.9800 . ?
C9N H9NC 0.9800 . ?
C12N H12E 0.9800 . ?
C12N H12F 0.9800 . ?
C12N H12G 0.9800 . ?
O1S C1S 1.39(2) . ?
O1S C1S 1.23(7) 2_655 ?
C1S C1S 1.52(12) 2_655 ?
O2S C2S 1.384(14) . ?
O3S C3S 1.39(2) . ?
O4S C4S 1.378(19) . ?
O5S C5S 1.42(2) . ?
O6S C6S 1.39(2) . ?
O7S C7S 1.373(18) . ?
O8S C8S 1.42(2) . ?
O9S C9S 1.430(19) . ?
O10S C10S 1.41(2) . ?
O11S C11S 1.393(19) . ?
O12S C12S 1.425(17) . ?
O13S C13S 1.38(2) . ?
O14S C14S 1.338(17) . ?

loop_
_geom_torsion_atom_site_label_1
_geom_torsion_atom_site_label_2
_geom_torsion_atom_site_label_3
_geom_torsion_atom_site_label_4
_geom_torsion
_geom_torsion_site_symmetry_1
_geom_torsion_site_symmetry_2
_geom_torsion_site_symmetry_3
_geom_torsion_site_symmetry_4
_geom_torsion_publ_flag
C1S O1S C1S O1S 39(7) 2_655 . . 2_655 ?
